data_7217073
loop_
_publ_author_name
'Li, Jia'
'Shi, Wei'
'Yang, WenXin'
'Kang, ZhangPing'
'Zhang, Min'
'Song, LiPing'

_publ_section_title
;
 First synthesis of unexpected functionalized trifluoromethylated
 8-oxa-2,4-diazaspiro[5.5]undecanes via one-pot MCRs
;
_journal_issue 56
_journal_name_full 'RSC Advances'
_journal_page_first 29549
_journal_paper_doi 10.1039/c4ra03199g
_journal_volume 4
_journal_year 2014
_chemical_formula_sum 'C28 H27 Br2 F3 N2 O9'
_chemical_formula_weight 752.34
_chemical_name_systematic
; 
 ? 
;
_space_group_IT_number 2
_symmetry_cell_setting triclinic
_symmetry_space_group_name_Hall '-P 1'
_symmetry_space_group_name_H-M 'P -1'
_atom_sites_solution_hydrogens geom
_atom_sites_solution_primary direct
_atom_sites_solution_secondary difmap
_audit_creation_method SHELXL-97
_cell_angle_alpha 105.9950(10)
_cell_angle_beta 90.8350(10)
_cell_angle_gamma 117.2590(10)
_cell_formula_units_Z 2
_cell_length_a 11.7433(5)
_cell_length_b 12.0617(5)
_cell_length_c 13.2191(6)
_cell_measurement_temperature 173(2)
_cell_volume 1578.17(12)
_computing_structure_refinement 'SHELXL-97 (Sheldrick, 2008)'
_computing_structure_solution 'SHELXS-97 (Sheldrick, 2008)'
_diffrn_ambient_temperature 173(2)
_diffrn_measured_fraction_theta_full 0.994
_diffrn_measured_fraction_theta_max 0.994
_diffrn_radiation_monochromator graphite
_diffrn_radiation_source 'fine-focus sealed tube'
_diffrn_radiation_type MoK\a
_diffrn_radiation_wavelength 0.71073
_diffrn_reflns_av_R_equivalents 0.0211
_diffrn_reflns_av_sigmaI/netI 0.0230
_diffrn_reflns_limit_h_max 13
_diffrn_reflns_limit_h_min -13
_diffrn_reflns_limit_k_max 14
_diffrn_reflns_limit_k_min -14
_diffrn_reflns_limit_l_max 15
_diffrn_reflns_limit_l_min -15
_diffrn_reflns_number 18498
_diffrn_reflns_theta_full 25.01
_diffrn_reflns_theta_max 25.01
_diffrn_reflns_theta_min 1.98
_exptl_absorpt_coefficient_mu 2.639
_exptl_absorpt_correction_T_max 0.6625
_exptl_absorpt_correction_T_min 0.4036
_exptl_absorpt_correction_type multi-scan
_exptl_absorpt_process_details sadabs
_exptl_crystal_colour colorless
_exptl_crystal_density_diffrn 1.583
_exptl_crystal_density_method 'not measured'
_exptl_crystal_description block
_exptl_crystal_F_000 756
_exptl_crystal_size_max 0.42
_exptl_crystal_size_mid 0.39
_exptl_crystal_size_min 0.17
_refine_diff_density_max 0.749
_refine_diff_density_min -0.844
_refine_diff_density_rms 0.058
_refine_ls_extinction_method none
_refine_ls_goodness_of_fit_ref 1.066
_refine_ls_hydrogen_treatment constr
_refine_ls_matrix_type full
_refine_ls_number_parameters 397
_refine_ls_number_reflns 5537
_refine_ls_number_restraints 1
_refine_ls_restrained_S_all 1.075
_refine_ls_R_factor_all 0.0565
_refine_ls_R_factor_gt 0.0444
_refine_ls_shift/su_max 0.001
_refine_ls_shift/su_mean 0.000
_refine_ls_structure_factor_coef Fsqd
_refine_ls_weighting_details 'calc w=1/[\s^2^(Fo^2^)+(0.0423P)^2^+2.0153P] where P=(Fo^2^+2Fc^2^)/3'
_refine_ls_weighting_scheme calc
_refine_ls_wR_factor_gt 0.1056
_refine_ls_wR_factor_ref 0.1134
_reflns_number_gt 4479
_reflns_number_total 5537
_reflns_threshold_expression >2sigma(I)
_cod_data_source_file c4ra03199g1.cif
_cod_data_source_block z
_cod_depositor_comments
;
The following automatic conversions were performed:

'_symmetry_cell_setting' value 'Triclinic' changed to 'triclinic'
according to
/usr/data/users/saulius/crontab/automatic-downloads/rss-feeds/RSC/lib/dictionaries/cif_core.dic
dictionary named 'cif_core.dic' version 2.4.2 from 2011-04-26.

Automatic conversion script
Id: cif_fix_values 2281 2013-09-26 08:29:07Z andrius 
;
_cod_original_sg_symbol_H-M P-1
_cod_database_code 7217073

loop_
_symmetry_equiv_pos_as_xyz
'x, y, z'
'-x, -y, -z'

loop_
_atom_site_label
_atom_site_type_symbol
_atom_site_fract_x
_atom_site_fract_y
_atom_site_fract_z
_atom_site_U_iso_or_equiv
_atom_site_adp_type
_atom_site_occupancy
_atom_site_symmetry_multiplicity
_atom_site_calc_flag
_atom_site_refinement_flags
Br1 Br 0.54600(4) 0.76254(4) 0.62629(5) 0.08299(19) Uani 1 1 d .
Br2 Br -0.31427(6) 0.05523(7) 1.10796(4) 0.1095(3) Uani 1 1 d .
F1 F -0.2942(2) 0.0623(3) 0.34710(16) 0.0701(7) Uani 1 1 d .
F2 F -0.41245(19) -0.0492(2) 0.44263(18) 0.0662(6) Uani 1 1 d .
F3 F -0.3371(2) 0.1599(2) 0.49121(19) 0.0633(6) Uani 1 1 d .
N2 N 0.1460(3) 0.3224(3) 0.8775(2) 0.0425(6) Uani 1 1 d .
H2A H 0.2098 0.3251 0.9156 0.051 Uiso 1 1 calc R
N1 N 0.0077(3) 0.4085(3) 0.8641(2) 0.0428(7) Uani 1 1 d .
H1A H -0.0223 0.4619 0.8953 0.051 Uiso 1 1 calc R
O1 O -0.0093(2) 0.3051(2) 0.37073(18) 0.0488(6) Uani 1 1 d .
O2 O 0.0031(2) 0.1224(2) 0.35569(18) 0.0474(6) Uani 1 1 d .
O3 O -0.1038(2) 0.3709(2) 0.70896(17) 0.0427(5) Uani 1 1 d .
O4 O 0.1598(2) 0.1759(2) 0.73858(17) 0.0411(5) Uani 1 1 d .
O5 O 0.1175(3) 0.4505(3) 1.02384(19) 0.0724(9) Uani 1 1 d .
O6 O -0.1709(2) -0.02719(19) 0.46547(16) 0.0410(5) Uani 1 1 d .
H6A H -0.1167 -0.0118 0.4235 0.061 Uiso 1 1 calc R
O7 O -0.21762(19) 0.08493(19) 0.61058(15) 0.0329(4) Uani 1 1 d .
C1 C -0.1724(3) 0.0836(3) 0.7849(2) 0.0353(7) Uani 1 1 d .
C2 C -0.1296(4) 0.0291(4) 0.8459(3) 0.0518(9) Uani 1 1 d .
H2B H -0.0705 -0.0020 0.8220 0.062 Uiso 1 1 calc R
C3 C -0.1729(4) 0.0198(5) 0.9418(3) 0.0661(11) Uani 1 1 d .
H3A H -0.1440 -0.0178 0.9837 0.079 Uiso 1 1 calc R
C4 C -0.2575(4) 0.0654(4) 0.9752(3) 0.0637(11) Uani 1 1 d .
C5 C -0.3033(4) 0.1165(4) 0.9155(3) 0.0626(11) Uani 1 1 d .
H5A H -0.3638 0.1456 0.9393 0.075 Uiso 1 1 calc R
C6 C -0.2605(3) 0.1254(4) 0.8197(3) 0.0498(9) Uani 1 1 d .
H6B H -0.2922 0.1607 0.7774 0.060 Uiso 1 1 calc R
C7 C 0.1664(3) 0.3756(3) 0.6020(2) 0.0330(6) Uani 1 1 d .
C8 C 0.1645(3) 0.4935(3) 0.6162(3) 0.0440(8) Uani 1 1 d .
H8A H 0.0845 0.4951 0.6204 0.053 Uiso 1 1 calc R
C9 C 0.2769(4) 0.6081(3) 0.6245(3) 0.0519(9) Uani 1 1 d .
H9A H 0.2747 0.6883 0.6353 0.062 Uiso 1 1 calc R
C10 C 0.3923(3) 0.6051(3) 0.6168(3) 0.0497(9) Uani 1 1 d .
C11 C 0.3977(3) 0.4908(4) 0.6024(3) 0.0513(9) Uani 1 1 d .
H11A H 0.4779 0.4898 0.5975 0.062 Uiso 1 1 calc R
C12 C 0.2842(3) 0.3762(3) 0.5950(3) 0.0420(7) Uani 1 1 d .
H12A H 0.2875 0.2967 0.5850 0.050 Uiso 1 1 calc R
C13 C -0.1867(3) 0.0825(3) 0.5080(2) 0.0319(6) Uani 1 1 d .
C14 C -0.0688(3) 0.2140(3) 0.5104(2) 0.0299(6) Uani 1 1 d .
H14A H -0.0931 0.2856 0.5307 0.036 Uiso 1 1 calc R
C15 C 0.0456(3) 0.2473(3) 0.5937(2) 0.0294(6) Uani 1 1 d .
H15A H 0.0699 0.1762 0.5677 0.035 Uiso 1 1 calc R
C16 C 0.0035(3) 0.2415(3) 0.7043(2) 0.0294(6) Uani 1 1 d .
C17 C -0.1180(3) 0.1017(3) 0.6847(2) 0.0307(6) Uani 1 1 d .
H17A H -0.0921 0.0326 0.6542 0.037 Uiso 1 1 calc R
C18 C 0.1105(3) 0.2441(3) 0.7730(2) 0.0321(6) Uani 1 1 d .
C19 C 0.0911(3) 0.3970(3) 0.9281(3) 0.0471(8) Uani 1 1 d .
C20 C -0.0347(3) 0.3462(3) 0.7563(2) 0.0326(6) Uani 1 1 d .
C21 C -0.3100(3) 0.0632(4) 0.4476(3) 0.0468(8) Uani 1 1 d .
C22 C -0.0218(3) 0.2068(3) 0.4033(2) 0.0339(7) Uani 1 1 d .
C23 C 0.0439(5) 0.3116(5) 0.2713(3) 0.0726(13) Uani 1 1 d .
H23A H 0.0078 0.2217 0.2201 0.087 Uiso 1 1 calc R
H23B H 0.0180 0.3632 0.2390 0.087 Uiso 1 1 calc R
C24 C 0.1839(6) 0.3720(7) 0.2917(5) 0.113(2) Uani 1 1 d .
H24A H 0.2175 0.3754 0.2245 0.169 Uiso 1 1 calc R
H24B H 0.2095 0.3201 0.3227 0.169 Uiso 1 1 calc R
H24C H 0.2197 0.4614 0.3416 0.169 Uiso 1 1 calc R
O01 O 0.6525(5) 0.6836(5) 0.0051(3) 0.1268(17) Uani 1 1 d .
O02 O 0.4787(4) 0.6875(4) 0.0638(4) 0.1074(13) Uani 1 1 d .
C01 C 0.4989(7) 0.6859(7) -0.1106(5) 0.117(2) Uani 1 1 d .
H01A H 0.5560 0.6818 -0.1632 0.176 Uiso 1 1 calc R
H01B H 0.4935 0.7671 -0.0982 0.176 Uiso 1 1 calc R
H01C H 0.4120 0.6099 -0.1376 0.176 Uiso 1 1 calc R
C02 C 0.5521(6) 0.6839(5) -0.0089(5) 0.0916(17) Uani 1 1 d .
C03 C 0.5273(7) 0.6882(10) 0.1661(6) 0.151(3) Uani 1 1 d D
H03A H 0.5521 0.6180 0.1545 0.181 Uiso 1 1 calc R
H03B H 0.6057 0.7737 0.2013 0.181 Uiso 1 1 calc R
C04 C 0.4304(7) 0.6675(9) 0.2330(7) 0.145(3) Uani 1 1 d D
H04A H 0.4648 0.6699 0.3019 0.218 Uiso 1 1 calc R
H04B H 0.3540 0.5816 0.1990 0.218 Uiso 1 1 calc R
H04C H 0.4057 0.7368 0.2440 0.218 Uiso 1 1 calc R

loop_
_atom_site_aniso_label
_atom_site_aniso_U_11
_atom_site_aniso_U_22
_atom_site_aniso_U_33
_atom_site_aniso_U_23
_atom_site_aniso_U_13
_atom_site_aniso_U_12
Br1 0.0492(2) 0.0535(3) 0.1261(4) 0.0441(3) 0.0053(2) 0.00002(19)
Br2 0.1054(4) 0.1541(6) 0.0485(3) 0.0475(3) 0.0410(3) 0.0363(4)
F1 0.0558(13) 0.1079(19) 0.0384(11) 0.0345(12) 0.0050(10) 0.0265(13)
F2 0.0382(11) 0.0700(15) 0.0663(14) 0.0269(12) 0.0035(10) 0.0037(10)
F3 0.0526(12) 0.0800(16) 0.0787(15) 0.0372(13) 0.0150(11) 0.0422(12)
N2 0.0460(16) 0.0529(17) 0.0318(14) 0.0011(12) 0.0021(12) 0.0334(14)
N1 0.0547(17) 0.0465(16) 0.0329(14) -0.0014(12) 0.0064(12) 0.0367(14)
O1 0.0748(17) 0.0501(14) 0.0467(13) 0.0317(11) 0.0316(12) 0.0407(13)
O2 0.0719(16) 0.0440(13) 0.0422(13) 0.0195(11) 0.0300(12) 0.0369(13)
O3 0.0581(14) 0.0463(13) 0.0377(12) 0.0113(10) 0.0117(10) 0.0374(12)
O4 0.0498(13) 0.0463(13) 0.0369(12) 0.0080(10) 0.0086(10) 0.0339(11)
O5 0.091(2) 0.104(2) 0.0326(14) -0.0120(14) -0.0043(13) 0.0746(19)
O6 0.0541(13) 0.0305(11) 0.0376(12) 0.0104(9) 0.0201(10) 0.0197(10)
O7 0.0337(11) 0.0387(11) 0.0290(10) 0.0133(9) 0.0123(8) 0.0179(9)
C1 0.0392(17) 0.0350(16) 0.0287(15) 0.0116(13) 0.0119(13) 0.0144(13)
C2 0.057(2) 0.063(2) 0.049(2) 0.0318(18) 0.0204(17) 0.0319(19)
C3 0.070(3) 0.087(3) 0.052(2) 0.044(2) 0.018(2) 0.033(2)
C4 0.059(2) 0.082(3) 0.0356(19) 0.0250(19) 0.0215(18) 0.018(2)
C5 0.062(2) 0.079(3) 0.050(2) 0.022(2) 0.0318(19) 0.035(2)
C6 0.053(2) 0.062(2) 0.048(2) 0.0265(18) 0.0250(17) 0.0334(19)
C7 0.0361(16) 0.0306(15) 0.0327(15) 0.0112(12) 0.0109(13) 0.0155(13)
C8 0.0436(18) 0.0357(17) 0.056(2) 0.0175(15) 0.0148(16) 0.0200(15)
C9 0.055(2) 0.0322(17) 0.066(2) 0.0183(17) 0.0117(18) 0.0171(16)
C10 0.0391(19) 0.0386(18) 0.058(2) 0.0229(16) 0.0030(16) 0.0035(15)
C11 0.0358(18) 0.054(2) 0.065(2) 0.0280(18) 0.0107(16) 0.0172(16)
C12 0.0415(18) 0.0382(17) 0.052(2) 0.0206(15) 0.0141(15) 0.0204(15)
C13 0.0364(16) 0.0331(15) 0.0268(14) 0.0104(12) 0.0105(12) 0.0166(13)
C14 0.0364(15) 0.0273(14) 0.0309(15) 0.0105(12) 0.0116(12) 0.0185(13)
C15 0.0345(15) 0.0272(14) 0.0305(15) 0.0098(12) 0.0131(12) 0.0174(12)
C16 0.0360(15) 0.0285(14) 0.0280(14) 0.0084(12) 0.0095(12) 0.0191(13)
C17 0.0361(16) 0.0299(15) 0.0290(14) 0.0110(12) 0.0106(12) 0.0171(13)
C18 0.0381(16) 0.0311(15) 0.0291(15) 0.0081(12) 0.0099(12) 0.0191(13)
C19 0.051(2) 0.052(2) 0.0367(19) -0.0004(16) 0.0043(15) 0.0326(17)
C20 0.0369(16) 0.0307(15) 0.0340(15) 0.0104(13) 0.0131(13) 0.0191(13)
C21 0.0425(19) 0.055(2) 0.0386(18) 0.0203(16) 0.0092(15) 0.0167(17)
C22 0.0364(16) 0.0315(16) 0.0337(15) 0.0127(13) 0.0099(13) 0.0148(13)
C23 0.114(4) 0.079(3) 0.066(3) 0.051(2) 0.055(3) 0.064(3)
C24 0.103(4) 0.122(5) 0.120(5) 0.069(4) 0.063(4) 0.041(4)
O01 0.137(4) 0.187(5) 0.086(3) 0.006(3) -0.019(2) 0.123(4)
O02 0.091(3) 0.136(4) 0.101(3) 0.041(3) -0.005(2) 0.058(3)
C01 0.139(6) 0.138(5) 0.083(4) 0.016(4) -0.024(4) 0.085(5)
C02 0.105(4) 0.090(4) 0.076(3) 0.002(3) -0.023(3) 0.058(3)
C03 0.105(5) 0.223(10) 0.123(6) 0.080(6) 0.000(5) 0.065(6)
C04 0.108(5) 0.173(8) 0.168(8) 0.094(6) 0.022(5) 0.056(5)

loop_
_atom_type_symbol
_atom_type_description
_atom_type_scat_dispersion_real
_atom_type_scat_dispersion_imag
_atom_type_scat_source
C C 0.0033 0.0016 'International Tables Vol C Tables 4.2.6.8 and 6.1.1.4'
H H 0.0000 0.0000 'International Tables Vol C Tables 4.2.6.8 and 6.1.1.4'
N N 0.0061 0.0033 'International Tables Vol C Tables 4.2.6.8 and 6.1.1.4'
O O 0.0106 0.0060 'International Tables Vol C Tables 4.2.6.8 and 6.1.1.4'
Br Br -0.2901 2.4595 'International Tables Vol C Tables 4.2.6.8 and 6.1.1.4'
F F 0.0171 0.0103 'International Tables Vol C Tables 4.2.6.8 and 6.1.1.4'

loop_
_geom_angle_atom_site_label_1
_geom_angle_atom_site_label_2
_geom_angle_atom_site_label_3
_geom_angle
C18 N2 C19 125.9(3)
C18 N2 H2A 117.0
C19 N2 H2A 117.0
C19 N1 C20 127.3(3)
C19 N1 H1A 116.3
C20 N1 H1A 116.3
C22 O1 C23 116.0(3)
C13 O6 H6A 109.5
C13 O7 C17 114.5(2)
C6 C1 C2 119.1(3)
C6 C1 C17 121.1(3)
C2 C1 C17 119.7(3)
C1 C2 C3 120.2(4)
C1 C2 H2B 119.9
C3 C2 H2B 119.9
C4 C3 C2 119.2(4)
C4 C3 H3A 120.4
C2 C3 H3A 120.4
C5 C4 C3 121.7(3)
C5 C4 Br2 119.2(3)
C3 C4 Br2 119.1(3)
C4 C5 C6 119.1(4)
C4 C5 H5A 120.5
C6 C5 H5A 120.5
C1 C6 C5 120.7(3)
C1 C6 H6B 119.6
C5 C6 H6B 119.6
C12 C7 C8 118.1(3)
C12 C7 C15 118.9(3)
C8 C7 C15 123.1(3)
C9 C8 C7 121.1(3)
C9 C8 H8A 119.5
C7 C8 H8A 119.5
C10 C9 C8 119.3(3)
C10 C9 H9A 120.3
C8 C9 H9A 120.3
C11 C10 C9 121.1(3)
C11 C10 Br1 119.8(3)
C9 C10 Br1 119.1(3)
C10 C11 C12 119.1(3)
C10 C11 H11A 120.5
C12 C11 H11A 120.5
C7 C12 C11 121.3(3)
C7 C12 H12A 119.4
C11 C12 H12A 119.4
O6 C13 O7 107.9(2)
O6 C13 C21 109.5(2)
O7 C13 C21 102.5(2)
O6 C13 C14 114.4(2)
O7 C13 C14 111.2(2)
C21 C13 C14 110.6(2)
C22 C14 C13 112.1(2)
C22 C14 C15 107.2(2)
C13 C14 C15 109.4(2)
C22 C14 H14A 109.4
C13 C14 H14A 109.4
C15 C14 H14A 109.4
C7 C15 C14 113.3(2)
C7 C15 C16 112.4(2)
C14 C15 C16 111.6(2)
C7 C15 H15A 106.3
C14 C15 H15A 106.3
C16 C15 H15A 106.3
C18 C16 C20 114.1(2)
C18 C16 C15 108.1(2)
C20 C16 C15 113.0(2)
C18 C16 C17 105.5(2)
C20 C16 C17 108.6(2)
C15 C16 C17 107.0(2)
O7 C17 C1 107.8(2)
O7 C17 C16 109.2(2)
C1 C17 C16 112.9(2)
O7 C17 H17A 109.0
C1 C17 H17A 109.0
C16 C17 H17A 109.0
O4 C18 N2 120.3(3)
O4 C18 C16 121.6(3)
N2 C18 C16 118.1(2)
O5 C19 N1 122.6(3)
O5 C19 N2 121.4(3)
N1 C19 N2 116.0(3)
O3 C20 N1 120.0(3)
O3 C20 C16 123.3(3)
N1 C20 C16 116.7(2)
F2 C21 F3 108.1(3)
F2 C21 F1 107.5(3)
F3 C21 F1 106.8(3)
F2 C21 C13 112.2(3)
F3 C21 C13 112.2(3)
F1 C21 C13 109.8(3)
O2 C22 O1 124.5(3)
O2 C22 C14 123.4(3)
O1 C22 C14 112.1(2)
C24 C23 O1 110.7(4)
C24 C23 H23A 109.5
O1 C23 H23A 109.5
C24 C23 H23B 109.5
O1 C23 H23B 109.5
H23A C23 H23B 108.1
C23 C24 H24A 109.5
C23 C24 H24B 109.5
H24A C24 H24B 109.5
C23 C24 H24C 109.5
H24A C24 H24C 109.5
H24B C24 H24C 109.5
C02 O02 C03 114.6(5)
C02 C01 H01A 109.5
C02 C01 H01B 109.5
H01A C01 H01B 109.5
C02 C01 H01C 109.5
H01A C01 H01C 109.5
H01B C01 H01C 109.5
O01 C02 O02 124.3(5)
O01 C02 C01 123.5(7)
O02 C02 C01 112.1(5)
C04 C03 O02 110.3(6)
C04 C03 H03A 109.6
O02 C03 H03A 109.6
C04 C03 H03B 109.6
O02 C03 H03B 109.6
H03A C03 H03B 108.1
C03 C04 H04A 109.5
C03 C04 H04B 109.5
H04A C04 H04B 109.5
C03 C04 H04C 109.5
H04A C04 H04C 109.5
H04B C04 H04C 109.5

loop_
_geom_bond_atom_site_label_1
_geom_bond_atom_site_label_2
_geom_bond_distance
Br1 C10 1.898(3)
Br2 C4 1.902(3)
F1 C21 1.342(4)
F2 C21 1.321(4)
F3 C21 1.329(4)
N2 C18 1.370(4)
N2 C19 1.373(4)
N2 H2A 0.8800
N1 C19 1.364(4)
N1 C20 1.374(4)
N1 H1A 0.8800
O1 C22 1.317(4)
O1 C23 1.470(4)
O2 C22 1.201(4)
O3 C20 1.204(4)
O4 C18 1.208(3)
O5 C19 1.212(4)
O6 C13 1.386(3)
O6 H6A 0.8400
O7 C13 1.405(3)
O7 C17 1.418(3)
C1 C6 1.378(5)
C1 C2 1.385(5)
C1 C17 1.506(4)
C2 C3 1.386(5)
C2 H2B 0.9500
C3 C4 1.365(6)
C3 H3A 0.9500
C4 C5 1.361(6)
C5 C6 1.382(5)
C5 H5A 0.9500
C6 H6B 0.9500
C7 C12 1.386(4)
C7 C8 1.393(4)
C7 C15 1.520(4)
C8 C9 1.381(5)
C8 H8A 0.9500
C9 C10 1.377(5)
C9 H9A 0.9500
C10 C11 1.371(5)
C11 C12 1.389(5)
C11 H11A 0.9500
C12 H12A 0.9500
C13 C21 1.530(4)
C13 C14 1.547(4)
C14 C22 1.523(4)
C14 C15 1.548(4)
C14 H14A 1.0000
C15 C16 1.560(4)
C15 H15A 1.0000
C16 C18 1.522(4)
C16 C20 1.523(4)
C16 C17 1.578(4)
C17 H17A 1.0000
C23 C24 1.445(7)
C23 H23A 0.9900
C23 H23B 0.9900
C24 H24A 0.9800
C24 H24B 0.9800
C24 H24C 0.9800
O01 C02 1.193(6)
O02 C02 1.306(7)
O02 C03 1.456(7)
C01 C02 1.485(7)
C01 H01A 0.9800
C01 H01B 0.9800
C01 H01C 0.9800
C03 C04 1.425(7)
C03 H03A 0.9900
C03 H03B 0.9900
C04 H04A 0.9800
C04 H04B 0.9800
C04 H04C 0.9800

loop_
_geom_torsion_atom_site_label_1
_geom_torsion_atom_site_label_2
_geom_torsion_atom_site_label_3
_geom_torsion_atom_site_label_4
_geom_torsion
C6 C1 C2 C3 -1.5(5)
C17 C1 C2 C3 175.9(3)
C1 C2 C3 C4 -0.2(6)
C2 C3 C4 C5 1.8(7)
C2 C3 C4 Br2 -178.9(3)
C3 C4 C5 C6 -1.6(7)
Br2 C4 C5 C6 179.1(3)
C2 C1 C6 C5 1.7(5)
C17 C1 C6 C5 -175.6(3)
C4 C5 C6 C1 -0.2(6)
C12 C7 C8 C9 -0.8(5)
C15 C7 C8 C9 179.3(3)
C7 C8 C9 C10 1.0(5)
C8 C9 C10 C11 -0.7(6)
C8 C9 C10 Br1 179.2(3)
C9 C10 C11 C12 0.3(6)
Br1 C10 C11 C12 -179.6(3)
C8 C7 C12 C11 0.3(5)
C15 C7 C12 C11 -179.8(3)
C10 C11 C12 C7 0.0(5)
C17 O7 C13 O6 64.3(3)
C17 O7 C13 C21 179.8(2)
C17 O7 C13 C14 -61.9(3)
O6 C13 C14 C22 49.3(3)
O7 C13 C14 C22 171.9(2)
C21 C13 C14 C22 -74.9(3)
O6 C13 C14 C15 -69.5(3)
O7 C13 C14 C15 53.1(3)
C21 C13 C14 C15 166.4(2)
C12 C7 C15 C14 -128.8(3)
C8 C7 C15 C14 51.1(4)
C12 C7 C15 C16 103.6(3)
C8 C7 C15 C16 -76.5(4)
C22 C14 C15 C7 58.4(3)
C13 C14 C15 C7 -179.9(2)
C22 C14 C15 C16 -173.5(2)
C13 C14 C15 C16 -51.8(3)
C7 C15 C16 C18 -64.2(3)
C14 C15 C16 C18 167.3(2)
C7 C15 C16 C20 63.1(3)
C14 C15 C16 C20 -65.5(3)
C7 C15 C16 C17 -177.4(2)
C14 C15 C16 C17 54.0(3)
C13 O7 C17 C1 -172.4(2)
C13 O7 C17 C16 64.6(3)
C6 C1 C17 O7 -35.5(4)
C2 C1 C17 O7 147.2(3)
C6 C1 C17 C16 85.1(4)
C2 C1 C17 C16 -92.1(3)
C18 C16 C17 O7 -173.1(2)
C20 C16 C17 O7 64.2(3)
C15 C16 C17 O7 -58.1(3)
C18 C16 C17 C1 67.0(3)
C20 C16 C17 C1 -55.7(3)
C15 C16 C17 C1 -178.0(2)
C19 N2 C18 O4 -175.1(3)
C19 N2 C18 C16 2.1(5)
C20 C16 C18 O4 -172.6(3)
C15 C16 C18 O4 -45.9(4)
C17 C16 C18 O4 68.3(3)
C20 C16 C18 N2 10.3(4)
C15 C16 C18 N2 136.9(3)
C17 C16 C18 N2 -108.9(3)
C20 N1 C19 O5 -175.8(4)
C20 N1 C19 N2 5.3(5)
C18 N2 C19 O5 170.7(4)
C18 N2 C19 N1 -10.3(5)
C19 N1 C20 O3 -176.4(3)
C19 N1 C20 C16 7.2(5)
C18 C16 C20 O3 169.3(3)
C15 C16 C20 O3 45.3(4)
C17 C16 C20 O3 -73.3(3)
C18 C16 C20 N1 -14.3(4)
C15 C16 C20 N1 -138.4(3)
C17 C16 C20 N1 103.0(3)
O6 C13 C21 F2 52.2(3)
O7 C13 C21 F2 -62.2(3)
C14 C13 C21 F2 179.1(3)
O6 C13 C21 F3 174.1(2)
O7 C13 C21 F3 59.7(3)
C14 C13 C21 F3 -59.0(3)
O6 C13 C21 F1 -67.3(3)
O7 C13 C21 F1 178.3(3)
C14 C13 C21 F1 59.7(3)
C23 O1 C22 O2 -2.6(5)
C23 O1 C22 C14 176.1(3)
C13 C14 C22 O2 -52.0(4)
C15 C14 C22 O2 68.1(4)
C13 C14 C22 O1 129.3(3)
C15 C14 C22 O1 -110.6(3)
C22 O1 C23 C24 -81.3(5)
C03 O02 C02 O01 -1.3(9)
C03 O02 C02 C01 -178.9(6)
C02 O02 C03 C04 -169.2(7)
